data_2007820
loop_
_publ_author_name
'Dobson, Allison J.'
'Gerkin, Roger E.'

_publ_section_title
;
 5-Ammoniosalicylic Acid Chloride Monohydrate
;
_journal_issue 11
_journal_name_full 'Acta Crystallographica Section C'
_journal_page_first 1632
_journal_page_last 1634
_journal_paper_doi 10.1107/S0108270198007045
_journal_volume 54
_journal_year 1998
_chemical_formula_moiety 'C7 H8 N O3 1+ , Cl 1- , H2 O '
_chemical_formula_sum 'C7 H10 Cl N O4'
_chemical_formula_weight 207.61
_chemical_name_common '5-ammoniosalicylic acid chloride monohydrate'
_chemical_name_systematic '5-ammoniosalicylic acid chloride monohydrate'
_space_group_IT_number 14
_symmetry_cell_setting monoclinic
_symmetry_space_group_name_Hall '-P 2ybc'
_symmetry_space_group_name_H-M 'P 1 21/c 1'
_cell_angle_alpha 90
_cell_angle_beta 105.920(10)
_cell_angle_gamma 90
_cell_formula_units_Z 4
_cell_length_a 8.0440(10)
_cell_length_b 17.0930(10)
_cell_length_c 6.9490(10)
_cell_measurement_reflns_used 25
_cell_measurement_temperature 296
_cell_measurement_theta_max 17.5
_cell_measurement_theta_min 15.1
_cell_volume 918.81(19)
_computing_cell_refinement 'MSC/AFC Diffractometer Control Software'
_computing_data_collection
;
MSC/AFC Diffractometer Control Software (Molecular Structure
Corporation, 1988)
;
_computing_data_reduction
;
TEXSAN (Molecular Structure Corporation, 1995)
;
_computing_molecular_graphics 'ORTEPII (Johnson, 1976)'
_computing_publication_material 'TEXSAN and PLATON (Spek, 1990) '
_computing_structure_refinement TEXSAN
_computing_structure_solution 'SHELXS86 (Sheldrick, 1985)'
_diffrn_ambient_temperature 296
_diffrn_measurement_device_type 'Rigaku AFC-5S'
_diffrn_measurement_method '\w scans '
_diffrn_radiation_monochromator graphite
_diffrn_radiation_source 'X-ray tube'
_diffrn_radiation_type MoK\a
_diffrn_radiation_wavelength 0.71073
_diffrn_reflns_av_R_equivalents 0.031
_diffrn_reflns_limit_h_max 10
_diffrn_reflns_limit_h_min -10
_diffrn_reflns_limit_k_max 0
_diffrn_reflns_limit_k_min -22
_diffrn_reflns_limit_l_max 9
_diffrn_reflns_limit_l_min 0
_diffrn_reflns_number 2294
_diffrn_reflns_theta_max 27.56
_diffrn_reflns_theta_min 2.0
_diffrn_standards_decay_% '10.3% (linear correction)'
_diffrn_standards_interval_count 150
_diffrn_standards_number 6
_exptl_absorpt_coefficient_mu 0.397
_exptl_absorpt_correction_type none
_exptl_crystal_colour amber
_exptl_crystal_density_diffrn 1.501
_exptl_crystal_density_meas ?
_exptl_crystal_description 'cut column'
_exptl_crystal_F_000 432
_exptl_crystal_size_max 0.39
_exptl_crystal_size_mid 0.35
_exptl_crystal_size_min 0.35
_refine_diff_density_max 0.31
_refine_diff_density_min -0.25
_refine_ls_extinction_coef '3.1(1) \\times 10^-6^'
_refine_ls_extinction_method 'Zachariasen (1963, 1968)'
_refine_ls_goodness_of_fit_obs 2.98
_refine_ls_hydrogen_treatment refall
_refine_ls_matrix_type full
_refine_ls_number_parameters 159
_refine_ls_number_reflns 2125
_refine_ls_R_factor_gt 0.036
_refine_ls_shift/su_max <0.01
_refine_ls_structure_factor_coef Fsqd
_refine_ls_weighting_details 'w = 1/\s^2^(F^2^)'
_refine_ls_weighting_scheme calc
_refine_ls_wR_factor_obs 0.057
_reflns_number_gt 1750
_reflns_number_total 2125
_reflns_threshold_expression I>2\s(I)
_cod_data_source_file fr1127.cif
_cod_data_source_block 1
_cod_depositor_comments
;
The following automatic conversions were performed:
'_symmetry_cell_setting' value 'Monoclinic' changed to 'monoclinic'
according to '/home/saulius/struct/CIF-dictionaries/cif_core.dic'
dictionary named 'cif_core.dic' version 2.4.1 from 2010-06-29.

Automatic conversion script
Id: cif_fix_enum 1527 2010-12-29 10:47:43Z saulius 

The following automatic conversions were performed:

'_atom_site_adp_type' tag value 'Uij' was replaced with 'Uani' value
13 times.

Automatic conversion script
Id: cif_fix_values 1646 2011-03-28 12:23:43Z adriana 

The following automatic conversions were performed:

'_symmetry_cell_setting' value 'Monoclinic' changed to 'monoclinic'
according to /home/saulius/struct/CIF-dictionaries/cif_core.dic
dictionary named 'cif_core.dic' version 2.4.1 from 2010-06-29.

Automatic conversion script
Id: cif_fix_values 1715 2011-07-08 13:25:40Z adriana 

The following automatic conversions were performed:

'_exptl_crystal_density_meas' value 'none' was changed to '?' - the
value is perceived as not measured.

Automatic conversion script
Id: cif_fix_values 3008 2015-01-20 13:52:24Z robertas 

The following automatic conversions were performed:

'_refine_ls_weighting_scheme' value '1/\s^2^(F^2^)' was changed to
'calc'. New tag '_refine_ls_weighting_details' was created. The value
of the new tag was set to 'w = 1/\s^2^(F^2^)'.

Automatic conversion script
Id: cif_fix_values 3143 2015-03-26 13:38:13Z robertas 
;
_cod_original_cell_volume 918.8(2)
_cod_original_sg_symbol_H-M 'P 21/c'
_cod_original_formula_sum 'C7 H10 N O4 Cl'
_cod_database_code 2007820

loop_
_symmetry_equiv_pos_as_xyz
x,y,z
'-x, 1/2 +y, 1/2 -z'
'-x, -y, -z'
'x, 1/2 -y, 1/2 +z'

loop_
_atom_site_label
_atom_site_fract_x
_atom_site_fract_y
_atom_site_fract_z
_atom_site_U_iso_or_equiv
_atom_site_adp_type
_atom_site_calc_flag
_atom_site_calc_attached_atom
Cl1 1.28532(6) 0.95345(3) 0.17874(7) 0.04500(10) Uani ? ?
O1 1.1745(2) 0.67607(7) 0.1968(2) 0.0498(4) Uani ? ?
O2 0.9628(2) 0.58819(6) 0.1467(2) 0.0466(4) Uani ? ?
O3 0.6499(2) 0.63426(7) 0.1223(2) 0.0522(4) Uani ? ?
O4 1.3335(2) 0.54309(9) 0.1449(3) 0.0471(4) Uani ? ?
N1 0.8931(2) 0.94091(8) 0.1842(3) 0.0377(5) Uani ? ?
C1 0.8917(2) 0.72209(9) 0.1611(2) 0.0300(5) Uani ? ?
C2 0.7162(2) 0.70725(10) 0.1355(2) 0.0361(5) Uani ? ?
C3 0.6009(3) 0.76910(10) 0.1225(3) 0.0440(6) Uani ? ?
C4 0.6596(2) 0.84470(10) 0.1371(3) 0.0404(6) Uani ? ?
C5 0.8339(2) 0.85935(9) 0.1658(2) 0.0315(5) Uani ? ?
C6 0.9498(2) 0.80002(10) 0.1758(2) 0.0304(5) Uani ? ?
C7 1.0114(2) 0.65640(10) 0.1679(3) 0.0348(5) Uani ? ?
H1 1.231(3) 0.6370(10) 0.195(3) 0.068(7) Uiso ? ?
H1N 0.869(3) 0.9630(10) 0.281(3) 0.063(7) Uiso ? ?
H1O 1.423(3) 0.5390(10) 0.205(3) 0.090(10) Uiso ? ?
H2O 1.334(3) 0.5460(10) 0.003(3) 0.087(8) Uiso ? ?
H2 0.741(3) 0.5980(10) 0.141(3) 0.077(7) Uiso ? ?
H2N 1.025(3) 0.9500(10) 0.206(3) 0.112(9) Uiso ? ?
H3N 0.832(3) 0.9710(10) 0.068(3) 0.079(7) Uiso ? ?
H3 0.478(3) 0.7587(9) 0.109(3) 0.054(6) Uiso ? ?
H4 0.587(2) 0.8876(9) 0.130(2) 0.046(5) Uiso ? ?
H6 1.069(2) 0.8114(9) 0.190(2) 0.036(5) Uiso ? ?

loop_
_atom_site_aniso_label
_atom_site_aniso_U_11
_atom_site_aniso_U_22
_atom_site_aniso_U_33
_atom_site_aniso_U_12
_atom_site_aniso_U_13
_atom_site_aniso_U_23
Cl1 0.0387(3) 0.0432(3) 0.0528(3) 0.0073(2) 0.0119(2) 0.0031(2)
O1 0.0370(8) 0.0284(7) 0.0850(10) 0.0022(6) 0.0194(7) -0.0022(7)
O2 0.0457(8) 0.0232(6) 0.0724(10) -0.0015(6) 0.0187(7) 0.0002(6)
O3 0.0437(8) 0.0330(7) 0.0830(10) -0.0113(7) 0.0220(7) -0.0027(7)
O4 0.0356(8) 0.0504(8) 0.0570(10) 0.0046(7) 0.0166(7) 0.0030(8)
N1 0.0470(10) 0.0250(8) 0.0450(10) 0.0009(7) 0.0179(9) -0.0001(7)
C1 0.0352(10) 0.0250(8) 0.0309(9) -0.0002(7) 0.0109(8) -0.0003(7)
C2 0.0380(10) 0.0300(9) 0.0420(10) -0.0052(8) 0.0135(9) -0.0003(8)
C3 0.0330(10) 0.0420(10) 0.0600(10) -0.0028(9) 0.0162(10) -0.0011(9)
C4 0.0380(10) 0.0350(10) 0.0500(10) 0.0081(9) 0.0155(9) -0.0001(9)
C5 0.0390(10) 0.0246(8) 0.0329(10) 0.0000(7) 0.0134(8) 0.0003(7)
C6 0.0333(10) 0.0282(9) 0.0312(10) -0.0025(8) 0.0111(8) 0.0002(7)
C7 0.0380(10) 0.0290(9) 0.0390(10) -0.0016(8) 0.0122(8) 0.0005(8)

loop_
_atom_type_symbol
_atom_type_scat_dispersion_real
_atom_type_scat_dispersion_imag
_atom_type_scat_source
H 0 0 'Stewart, Davidson & Simpson (1965)'
C 0.003 0.002 'Creagh & McAuley (1992)'
N 0.006 0.003 'Creagh & McAuley (1992)'
O 0.011 0.006 'Creagh & McAuley (1992)'
Cl 0.148 0.159 'Creagh & McAuley (1992)'

loop_
_geom_angle_atom_site_label_1
_geom_angle_atom_site_label_2
_geom_angle_atom_site_label_3
_geom_angle
_geom_angle_publ_flag
C7 O1 H1 108.0(10) yes
C2 O3 H2 108.0(10) yes
H1O O4 H2O 107(2) yes
C5 N1 H1N 111.0(10) no
C5 N1 H2N 116.0(10) no
C5 N1 H3N 110.0(10) no
H1N N1 H2N 105.0(10) no
H1N N1 H3N 104.0(10) no
H2N N1 H3N 107.0(10) no
C2 C1 C6 119.1(2) no
C2 C1 C7 119.70(10) no
C6 C1 C7 121.2(2) no
O3 C2 C1 122.9(2) no
O3 C2 C3 116.9(2) no
C1 C2 C3 120.2(2) no
C2 C3 C4 120.1(2) no
C2 C3 H3 120.2(10) no
C4 C3 H3 119.7(10) no
C3 C4 C5 119.7(2) no
C3 C4 H4 122.0(10) no
C5 C4 H4 117.0(10) no
N1 C5 C4 118.4(2) no
N1 C5 C6 120.0(2) no
C4 C5 C6 121.6(2) no
C1 C6 C5 119.4(2) no
C1 C6 H6 120.3(9) no
C5 C6 H6 120.3(9) no
O1 C7 O2 122.2(2) yes
O1 C7 C1 115.20(10) yes
O2 C7 C1 122.5(2) yes

loop_
_geom_bond_atom_site_label_1
_geom_bond_atom_site_label_2
_geom_bond_site_symmetry_1
_geom_bond_site_symmetry_2
_geom_bond_distance
_geom_bond_publ_flag
O1 C7 ? ? 1.315(2) yes
O1 H1 ? ? 0.81(2) no
O2 C7 ? ? 1.226(2) yes
O3 C2 ? ? 1.350(2) yes
O3 H2 ? ? 0.95(2) no
O4 H1O ? ? 0.73(2) no
O4 H2O ? ? 0.99(2) no
N1 C5 ? ? 1.467(2) no
N1 H1N ? ? 0.84(2) no
N1 H2N ? ? 1.04(3) no
N1 H3N ? ? 0.97(2) no
C1 C2 ? ? 1.396(2) no
C1 C6 ? ? 1.406(2) no
C1 C7 ? ? 1.472(2) no
C2 C3 ? ? 1.393(2) no
C3 C4 ? ? 1.371(2) no
C3 H3 ? ? 0.98(2) no
C4 C5 ? ? 1.384(2) no
C4 H4 ? ? 0.93(2) no
C5 C6 ? ? 1.366(2) no
C6 H6 ? ? 0.96(2) no

loop_
_geom_hbond_atom_site_label_D
_geom_hbond_atom_site_label_H
_geom_hbond_atom_site_label_A
_geom_hbond_site_symmetry_A
_geom_hbond_distance_DH
_geom_hbond_distance_HA
_geom_hbond_distance_DA
_geom_hbond_angle_DHA
_geom_hbond_publ_flag
O1 H1 O4 ? 0.82(2) 1.88(2) 2.681(2) 170(2)[169] yes
O3 H2 O2 ? 0.95(2) 1.78(2) 2.598(2) 143(2)[142] yes
O3 H2 Cl1 2_745 0.95(2) 2.80(2) 3.3670(10) 119(1)[119] yes
N1 H1N O4 2_755 0.84(2) 2.29(2) 2.995(2) 142(2)[139] yes
N1 H2N Cl1 ? 1.04(3) 2.16(3) 3.173(2) 165(2)[166] yes
N1 H3N Cl1 3_775 0.97(2) 2.15(2) 3.114(2) 175(2)[174] yes
O4 H1O Cl1 2_845 0.73(2) 2.70(3) 3.345(2) 149(2)[146] yes
O4 H2O Cl1 4_564 0.99(2) 2.18(2) 3.156(2) 170(2)[170] yes
N1 H1N O2 2_755 0.84(2) 2.50(2) 2.883(2) 109(2)[106] yes
N1 H1N O2 4_565 0.84(2) 2.60(2) 3.147(2) 124(2)[121] yes
N1 H2N O2 2_755 1.04(3) 2.57(2) 2.883(2) 97(1)[98] yes
N1 H3N O4 2_755 0.97(2) 2.95(2) 2.995(2) 83(1)[83] yes
O4 H1O O3 1_655 0.73(2) 2.62(2) 3.025(2) 117(2)[112] yes
O4 H2O O3 1_655 0.99(2) 2.88(2) 3.025(2) 89(1)[89] yes
